data_2001305
loop_
_publ_author_name
'Ramm, M.'
'Kind, J.'
'Niclas, H.-J.'

_publ_section_title
;
 Structure of 5,7-dinitro-2,1,3-benzoxadiazol-4-yl phenyl diketone
;
_journal_issue 10
_journal_name_full 'Acta Crystallographica Section C'
_journal_page_first 1779
_journal_page_last 1781
_journal_paper_doi 10.1107/S0108270193001659
_journal_volume 49
_journal_year 1993
_chemical_formula_sum 'C14 H6 N4 O7'
_chemical_formula_weight 342.23
_space_group_crystal_system monoclinic
_space_group_IT_number 4
_space_group_name_Hall 'P 2yb'
_space_group_name_H-M_alt 'P 1 21 1'
_atom_type_scat_source 'Enraf-Nonius Molen'
_cell_angle_alpha 90.0
_cell_angle_beta 101.270(10)
_cell_angle_gamma 90.0
_cell_formula_units_Z 2
_cell_length_a 8.9413(8)
_cell_length_b 7.4340(10)
_cell_length_c 10.686(2)
_cell_measurement_reflns_used 25
_cell_measurement_temperature 298
_cell_measurement_theta_max 17.6
_cell_measurement_theta_min 10.1
_cell_volume 696.60(17)
_diffrn_measurement_device 'Enraf-Nonius CAD-4'
_diffrn_measurement_method \w-2\q
_diffrn_radiation_type MoK\a
_diffrn_radiation_wavelength 0.71073
_diffrn_reflns_av_R_equivalents 0.011
_diffrn_reflns_limit_h_max 12
_diffrn_reflns_limit_h_min 0
_diffrn_reflns_limit_k_max 10
_diffrn_reflns_limit_k_min 0
_diffrn_reflns_limit_l_max 15
_diffrn_reflns_limit_l_min -15
_diffrn_reflns_number 2307
_diffrn_reflns_theta_max 30
_diffrn_standards_decay_% 1
_diffrn_standards_interval_time 60
_diffrn_standards_number 2
_exptl_absorpt_coefficient_mu 0.126
_exptl_crystal_colour Yellow
_exptl_crystal_density_diffrn 1.631
_exptl_crystal_size_max 0.48
_exptl_crystal_size_mid 0.35
_exptl_crystal_size_min 0.24
_refine_diff_density_max 0.22
_refine_diff_density_min -0.25
_refine_ls_hydrogen_treatment refall
_refine_ls_number_parameters 250
_refine_ls_number_reflns 1993
_refine_ls_R_factor_obs 0.032
_refine_ls_shift/esd_max 0.03
_refine_ls_structure_factor_coef F
_refine_ls_weighting_details 'w = 1/\s(F)^2^'
_refine_ls_weighting_scheme calc
_refine_ls_wR_factor_obs 0.042
_reflns_number_observed 1993
_reflns_number_total 2061
_reflns_observed_criterion F~o~>2\s(F~o~)
_cod_data_source_file sh1037.cif
_cod_data_source_block sh1037_structure_1_of_1
_cod_depositor_comments
;
The following automatic conversions were performed:

'_refine_ls_weighting_scheme' value '1/\s(F)^2^' was changed to
'calc'. New tag '_refine_ls_weighting_details' was created. The value
of the new tag was set to 'w = 1/\s(F)^2^'.

Automatic conversion script
Id: cif_fix_values 3143 2015-03-26 13:38:13Z robertas 
;
_cod_original_cell_volume 696.6(3)
_cod_database_code 2001305

loop_
_space_group_symop_id
_space_group_symop_operation_xyz
1 x,y,z
2 -x,y+1/2,-z

loop_
_atom_site_label
_atom_site_fract_x
_atom_site_fract_y
_atom_site_fract_z
O(1) .8449(2) -.037 .83230(10)
O(2) 1.1334(2) .4081(3) .8902(2)
O(3) 1.0867(2) .6331(3) .7602(2)
O(4) .8251(2) .5085(2) .33670(10)
O(5) .6283(2) .3342(2) .30790(10)
O(6) .46350(10) .0985(2) .49230(10)
O(7) .73670(10) -.1159(2) .37960(10)
N(1) .7492(2) -.0355(3) .71590(10)
N(2) .9399(2) .1102(3) .8529(2)
N(3) 1.0678(2) .4787(3) .7928(2)
N(4) .7439(2) .3967(2) .37290(10)
C(1) .7224(2) .1777(2) .53710(10)
C(2) .7840(2) .1135(2) .6626(2)
C(3) .9026(2) .2044(3) .7474(2)
C(4) .9565(2) .3704(3) .7065(2)
C(5) .9036(2) .4285(3) .5874(2)
C(6) .7900(2) .3280(3) .50340(10)
C(7) .5835(2) .0858(3) .45900(10)
C(8) .6137(2) -.0417(3) .3553(2)
C(9) .4971(2) -.0714(3) .2394(2)
C(10) .5115(2) -.2195(3) .1627(2)
C(11) .4059(3) -.2455(4) .0509(2)
C(12) .2905(2) -.1235(4) .0134(2)
C(13) .2756(2) .0246(3) .0882(2)
C(14) .3778(2) .0500(3) .2028(2)
H(5) .941(2) .5350(10) .559(2)
H(10) .587(2) -.295(3) .191(2)
H(11) .424(3) -.353(5) .006(3)
H(12) .219(2) -.135(3) -.069(2)
H(13) .197(2) .110(3) .062(2)
H(14) .372(2) .151(3) .254(2)

loop_
_geom_angle_atom_site_label_1
_geom_angle_atom_site_label_2
_geom_angle_atom_site_label_3
_geom_angle
_geom_angle_publ_flag
N(1) O(1) N(2) 113.30(10) yes
O(1) N(1) C(2) 104.10(10) yes
O(1) N(2) C(3) 104.0(2) yes
O(2) N(3) O(3) 125.6(2) yes
O(2) N(3) C(4) 117.4(2) yes
O(3) N(3) C(4) 117.0(2) yes
O(4) N(4) O(5) 124.90(10) yes
O(4) N(4) C(6) 117.80(10) yes
O(5) N(4) C(6) 117.3(2) yes
C(2) C(1) C(6) 114.60(10) yes
C(2) C(1) C(7) 119.30(10) yes
C(6) C(1) C(7) 125.90(10) yes
N(1) C(2) C(1) 127.6(2) yes
N(1) C(2) C(3) 109.60(10) yes
C(1) C(2) C(3) 122.8(2) yes
N(2) C(3) C(2) 109.0(2) yes
N(2) C(3) C(4) 132.9(2) yes
C(2) C(3) C(4) 118.10(10) yes
N(3) C(4) C(3) 121.00(10) yes
N(3) C(4) C(5) 119.5(2) yes
C(3) C(4) C(5) 119.5(2) yes
C(4) C(5) C(6) 120.3(2) yes
N(4) C(6) C(1) 118.90(10) yes
N(4) C(6) C(5) 116.7(2) yes
C(1) C(6) C(5) 124.40(10) yes
O(6) C(7) C(1) 119.1(2) yes
O(6) C(7) C(8) 124.2(2) yes
C(1) C(7) C(8) 116.00(10) yes
O(7) C(8) C(7) 114.20(10) yes
O(7) C(8) C(9) 125.2(2) yes
C(7) C(8) C(9) 120.60(10) yes
C(8) C(9) C(10) 118.8(2) yes
C(8) C(9) C(14) 121.1(2) yes
C(10) C(9) C(14) 120.00(10) yes
C(9) C(10) C(11) 119.5(2) yes
C(10) C(11) C(12) 120.4(2) yes
C(11) C(12) C(13) 120.6(2) yes
C(12) C(13) C(14) 119.8(2) yes
C(9) C(14) C(13) 119.7(2) yes

loop_
_geom_bond_atom_site_label_1
_geom_bond_atom_site_label_2
_geom_bond_distance
_geom_bond_publ_flag
O(1) N(1) 1.365(2) yes
O(1) N(2) 1.377(2) yes
O(2) N(3) 1.210(2) yes
O(3) N(3) 1.221(3) yes
O(4) N(4) 1.215(2) yes
O(5) N(4) 1.219(2) yes
O(6) C(7) 1.198(2) yes
O(7) C(8) 1.212(2) yes
N(1) C(2) 1.310(3) yes
N(2) C(3) 1.314(2) yes
N(3) C(4) 1.459(3) yes
N(4) C(6) 1.467(2) yes
C(1) C(2) 1.429(2) yes
C(1) C(6) 1.352(2) yes
C(1) C(7) 1.516(2) yes
C(2) C(3) 1.424(2) yes
C(3) C(4) 1.423(3) yes
C(4) C(5) 1.340(2) yes
C(5) C(6) 1.428(2) yes
C(7) C(8) 1.522(2) yes
C(8) C(9) 1.472(2) yes
C(9) C(10) 1.393(3) yes
C(9) C(14) 1.394(2) yes
C(10) C(11) 1.384(3) yes
C(11) C(12) 1.374(3) yes
C(12) C(13) 1.382(3) yes
C(13) C(14) 1.390(2) yes
C(5) H(5) 0.94(2) no
C(10) H(10) 0.88(2) no
C(11) H(11) 0.96(3) no
C(12) H(12) 0.98(2) no
C(13) H(13) 0.95(2) no
C(14) H(14) 0.94(2) no
